data_7153833
loop_
_publ_author_name
'Botha, F.'
'B\"ohm, S'
'Dvo\<r\'akov\'a, H'
'Eigner, V.'
'Lhot\'ak, P'

_publ_section_title
;
 Mercuration of thiacalix[4]arenes in the cone and 1,3-alternate
 conformations.
;
_journal_issue 28
_journal_name_full 'Organic &amp; biomolecular chemistry'
_journal_page_first 5136
_journal_page_last 5143
_journal_paper_doi 10.1039/c4ob00799a
_journal_volume 12
_journal_year 2014
_chemical_formula_moiety 'C36 H39 Cl1 Hg1 O4 S4'
_chemical_formula_sum 'C36 H39 Cl Hg O4 S4'
_chemical_formula_weight 900.01
_space_group_IT_number 88
_symmetry_cell_setting tetragonal
_symmetry_space_group_name_Hall '-I 4ad'
_symmetry_space_group_name_H-M 'I 41/a :2'
_atom_sites_solution_hydrogens difmap
_atom_sites_solution_primary other
_atom_sites_solution_secondary difmap
_cell_angle_alpha 90
_cell_angle_beta 90
_cell_angle_gamma 90
_cell_formula_units_Z 32
_cell_length_a 39.4696(5)
_cell_length_b 39.4696(5)
_cell_length_c 21.8104(4)
_cell_measurement_reflns_used 21544
_cell_measurement_temperature 120
_cell_measurement_theta_max 56
_cell_measurement_theta_min 4
_cell_volume 33977.3(9)
_computing_cell_refinement 'CrysAlis, (Oxford Diffraction, 2002)'
_computing_data_collection 'Gemini, (Oxford Diffraction, 2006)'
_computing_data_reduction 'CrysAlis, (Oxford Diffraction, 2002)'
_computing_molecular_graphics 'CAMERON (Watkin et al., 1996)'
_computing_publication_material 'CRYSTALS (Betteridge et al., 2003)'
_computing_structure_refinement 'CRYSTALS (Betteridge et al., 2003)'
_computing_structure_solution 'Superflip (Palatinus & Chapuis, 2007)'
_diffrn_ambient_pressure 101
_diffrn_ambient_temperature 120
_diffrn_measured_fraction_theta_full 0.997
_diffrn_measured_fraction_theta_max 0.985
_diffrn_measurement_device Area
_diffrn_measurement_device_type 'Oxford Diffraction Gemini'
_diffrn_measurement_method \w
_diffrn_radiation_monochromator graphite
_diffrn_radiation_type 'Cu K\a'
_diffrn_radiation_wavelength 1.54184
_diffrn_reflns_av_R_equivalents 0.108
_diffrn_reflns_limit_h_max 40
_diffrn_reflns_limit_h_min -42
_diffrn_reflns_limit_k_max 41
_diffrn_reflns_limit_k_min -42
_diffrn_reflns_limit_l_max 23
_diffrn_reflns_limit_l_min -21
_diffrn_reflns_number 49332
_diffrn_reflns_theta_full 54.630
_diffrn_reflns_theta_max 56.319
_diffrn_reflns_theta_min 3.221
_diffrn_standards_number 0
_exptl_absorpt_coefficient_mu 9.173
_exptl_absorpt_correction_T_max 0.13
_exptl_absorpt_correction_T_min 0.02
_exptl_absorpt_correction_type multi-scan
_exptl_absorpt_process_details 'CrysAlis, (Oxford Diffraction, 2002)'
_exptl_crystal_colour colourless
_exptl_crystal_density_diffrn 1.407
_exptl_crystal_density_method 'not measured'
_exptl_crystal_description platelet
_exptl_crystal_F_000 14336
_exptl_crystal_size_max 0.460
_exptl_crystal_size_mid 0.420
_exptl_crystal_size_min 0.220
_refine_diff_density_max 1.44
_refine_diff_density_min -1.83
_refine_ls_extinction_method None
_refine_ls_goodness_of_fit_ref 0.9960
_refine_ls_hydrogen_treatment constr
_refine_ls_matrix_type full
_refine_ls_number_parameters 1045
_refine_ls_number_reflns 10981
_refine_ls_number_restraints 392
_refine_ls_R_factor_all 0.0947
_refine_ls_R_factor_gt 0.0786
_refine_ls_shift/su_max 0.0308935
_refine_ls_shift/su_mean 0.0016979
_refine_ls_structure_factor_coef Fsqd
_refine_ls_weighting_details
;
 Method= Modified Sheldrick 
 w=1/[\s^2^(F^2^) + ( 0.17P)^2^ +*****P] 
 ,where P=(max(Fo^2^,0) + 2Fc^2^)/3 
;
_refine_ls_weighting_scheme calc
_refine_ls_wR_factor_all 0.2476
_refine_ls_wR_factor_gt 0.2225
_refine_ls_wR_factor_ref 0.2475
_reflns_limit_h_max 29
_reflns_limit_h_min -29
_reflns_limit_k_max 42
_reflns_limit_k_min 0
_reflns_limit_l_max 23
_reflns_limit_l_min 0
_reflns_number_gt 8463
_reflns_number_total 11046
_reflns_threshold_expression I>2.0\s(I)
_oxford_diffrn_Wilson_B_factor 6.81
_oxford_diffrn_Wilson_scale 7.82
_oxford_refine_ls_r_factor_ref 0.0947
_oxford_refine_ls_scale 0.3865(8)
_oxford_reflns_number_all 10982
_oxford_reflns_threshold_expression_ref I>0.0\s(I)
_cod_data_source_file c4ob00799a2.cif
_cod_data_source_block 1
_cod_depositor_comments
;
The following automatic conversions were performed:

'_atom_sites_solution_primary' value 'Other' changed to 'other'
according to
/usr/data/users/saulius/crontab/automatic-downloads/rss-feeds/RSC/lib/dictionaries/cif_core.dic
dictionary named 'cif_core.dic' version 2.4.2 from 2011-04-26.

Automatic conversion script
Id: cif_fix_values 2281 2013-09-26 08:29:07Z andrius 

 Adding full bibliography for 7153832--7153834.cif.
;
_cod_original_sg_symbol_H-M 'I 41/a '
_cod_original_formula_sum 'C36 H39 Cl1 Hg1 O4 S4'
_cod_database_code 7153833

loop_
_symmetry_equiv_pos_as_xyz
x,y,z
-x,-y,-z
x+1/2,y+1/2,z+1/2
-x+1/2,-y+1/2,-z+1/2
y+3/4,-x+3/4,z+3/4
-y+3/4,x+3/4,-z+3/4
y+5/4,-x+5/4,z+5/4
-y+5/4,x+5/4,-z+5/4
x+1/2,y,-z+1/2
-x+1/2,-y,z+1/2
x+1,y+1/2,-z+1
-x+1,-y+1/2,z+1
-y+3/4,x+1/4,z+1/4
y+3/4,-x+1/4,-z+1/4
-y+5/4,x+3/4,z+3/4
y+5/4,-x+3/4,-z+3/4

loop_
_atom_site_label
_atom_site_type_symbol
_atom_site_fract_x
_atom_site_fract_y
_atom_site_fract_z
_atom_site_U_iso_or_equiv
_atom_site_occupancy
_atom_site_adp_type
_atom_site_refinement_flags_posn
_atom_site_refinement_flags_adp
_atom_site_disorder_assembly
_atom_site_disorder_group
C1 C 0.5084(3) 0.5834(4) 1.3204(6) 0.0944 1.0000 Uani . . . .
S2 S 0.53872(10) 0.59942(11) 1.37432(19) 0.1134 1.0000 Uani . . . .
C3 C 0.5203(3) 0.6405(4) 1.3899(7) 0.1055 1.0000 Uani . . . .
C4 C 0.5119(4) 0.6625(4) 1.3417(7) 0.1037 1.0000 Uani . . . .
C5 C 0.4966(4) 0.6923(4) 1.3579(6) 0.1103 1.0000 Uani . . . .
C6 C 0.4909(4) 0.7015(5) 1.4193(6) 0.1180 1.0000 Uani . . . .
C7 C 0.5000(5) 0.6794(6) 1.4644(7) 0.1364 1.0000 Uani . U . .
S8 S 0.48941(16) 0.68848(16) 1.54312(18) 0.1602 1.0000 Uani . . . .
C9 C 0.4471(5) 0.7072(7) 1.5316(7) 0.1464 1.0000 Uani . U . .
C10 C 0.4425(6) 0.7414(6) 1.5443(6) 0.1426 1.0000 Uani . U . .
C11 C 0.4108(6) 0.7532(7) 1.5338(8) 0.1533 1.0000 Uani . U . .
C12 C 0.3875(7) 0.7356(6) 1.5069(8) 0.1468 1.0000 Uani . . . .
C13 C 0.3903(5) 0.7008(7) 1.4923(7) 0.1468 1.0000 Uani . U . .
S14 S 0.35871(13) 0.67817(16) 1.4543(2) 0.1485 1.0000 Uani . . . .
C15 C 0.3812(4) 0.6646(6) 1.3887(7) 0.1241 1.0000 Uani . . . .
C16 C 0.3951(4) 0.6898(5) 1.3499(7) 0.1232 1.0000 Uani . . . .
C17 C 0.4134(3) 0.6787(6) 1.2972(7) 0.1202 1.0000 Uani . . . .
C18 C 0.4170(4) 0.6467(5) 1.2831(7) 0.1119 1.0000 Uani . . . .
C19 C 0.4026(4) 0.6223(5) 1.3199(7) 0.1147 1.0000 Uani . . . .
S20 S 0.40645(11) 0.57863(14) 1.3025(2) 0.1367 1.0000 Uani . . . .
C21 C 0.4509(4) 0.5754(4) 1.2895(8) 0.1165 1.0000 Uani . . . .
C22 C 0.4632(5) 0.5645(4) 1.2322(8) 0.1195 1.0000 Uani . . . .
C23 C 0.4962(5) 0.5615(4) 1.2207(8) 0.1191 1.0000 Uani . . . .
C24 C 0.5199(4) 0.5716(4) 1.2646(7) 0.1116 1.0000 Uani . . . .
C25 C 0.5147(4) 0.6493(5) 1.4503(6) 0.1139 1.0000 Uani . . . .
C26 C 0.4219(6) 0.6850(6) 1.5075(7) 0.1414 1.0000 Uani . U . .
C27 C 0.3844(4) 0.6310(5) 1.3724(7) 0.1118 1.0000 Uani . . . .
C28 C 0.4741(4) 0.5838(4) 1.3344(6) 0.1014 1.0000 Uani . . . .
O29 O 0.5236(3) 0.6258(3) 1.4969(4) 0.1342 1.0000 Uani D U . .
C30 C 0.5516(6) 0.6360(5) 1.5365(13) 0.1290 0.5272 Uani D U 1 1
C31 C 0.5604(8) 0.6071(7) 1.5784(10) 0.1385 0.5272 Uani D U 1 1
C32 C 0.5620(10) 0.5742(6) 1.5405(15) 0.1485 0.5272 Uani D U 1 1
C230 C 0.5602(3) 0.6261(9) 1.5072(14) 0.1326 0.4728 Uani D U 1 2
C231 C 0.5700(6) 0.5984(9) 1.5511(13) 0.1395 0.4728 Uani D U 1 2
C232 C 0.5451(9) 0.5982(10) 1.6056(13) 0.1430 0.4728 Uani D U 1 2
O33 O 0.4266(3) 0.6511(4) 1.4987(5) 0.1475 1.0000 Uani D U . .
C34 C 0.4043(5) 0.6325(7) 1.5406(10) 0.1460 0.5775 Uani D U 2 1
C35 C 0.4201(8) 0.6301(7) 1.6032(7) 0.1444 0.5775 Uani D U 2 1
C36 C 0.4497(7) 0.6047(9) 1.6016(14) 0.1517 0.5775 Uani D U 2 1
C234 C 0.4214(12) 0.6210(6) 1.5363(11) 0.1570 0.4225 Uani D U 2 2
C235 C 0.4372(9) 0.6279(12) 1.5977(12) 0.1515 0.4225 Uani D U 2 2
C236 C 0.4147(11) 0.6121(12) 1.6477(13) 0.1502 0.4225 Uani D U 2 2
O37 O 0.3699(3) 0.6081(4) 1.4085(6) 0.1559 1.0000 Uani D U . .
C38 C 0.3361(5) 0.5975(8) 1.3892(12) 0.1560 0.6477 Uani D U 3 1
C39 C 0.3243(5) 0.5701(7) 1.4322(14) 0.1642 0.6477 Uani D U 3 1
C40 C 0.2876(5) 0.5603(8) 1.4160(15) 0.1703 0.6477 Uani D U 3 1
C238 C 0.3331(3) 0.6040(13) 1.407(2) 0.1562 0.3523 Uani D U 3 2
C239 C 0.3244(7) 0.5750(11) 1.365(3) 0.1614 0.3523 Uani D U 3 2
C240 C 0.2863(8) 0.5760(14) 1.350(2) 0.1638 0.3523 Uani D U 3 2
O41 O 0.4623(3) 0.5946(3) 1.3893(5) 0.1345 1.0000 Uani D U . .
C42 C 0.4662(6) 0.5749(6) 1.4456(8) 0.1357 0.6616 Uani D U 4 1
C43 C 0.4417(6) 0.5458(6) 1.4459(10) 0.1407 0.6616 Uani D U 4 1
C44 C 0.4488(7) 0.5243(6) 1.5037(11) 0.1486 0.6616 Uani D U 4 1
C242 C 0.4474(7) 0.5706(9) 1.433(2) 0.1351 0.3384 Uani D U 4 2
C243 C 0.4746(9) 0.5474(8) 1.457(2) 0.1387 0.3384 Uani D U 4 2
C244 C 0.4607(13) 0.5108(7) 1.458(3) 0.1443 0.3384 Uani D U 4 2
Hg45 Hg 0.521252(15) 0.651421(15) 1.25246(2) 0.0946 1.0000 Uani . . . .
Cl46 Cl 0.53259(10) 0.64062(9) 1.14903(15) 0.1018 1.0000 Uani . . . .
C101 C 0.5643(3) 0.4140(3) 0.9319(6) 0.0855 1.0000 Uani . . . .
S102 S 0.58202(9) 0.37257(8) 0.92501(15) 0.0937 1.0000 Uani . . . .
C103 C 0.5648(4) 0.3551(3) 0.9930(5) 0.0904 1.0000 Uani . . . .
C104 C 0.5394(4) 0.3304(3) 0.9898(6) 0.0942 1.0000 Uani . . . .
C105 C 0.5259(4) 0.3176(3) 1.0445(6) 0.0965 1.0000 Uani . . . .
C106 C 0.5359(4) 0.3311(4) 1.1010(6) 0.1040 1.0000 Uani . . . .
C107 C 0.5608(4) 0.3565(3) 1.1047(6) 0.0942 1.0000 Uani . . . .
S108 S 0.57148(11) 0.37433(9) 1.17589(16) 0.1085 1.0000 Uani . . . .
C109 C 0.5572(4) 0.4163(3) 1.1626(6) 0.1008 1.0000 Uani . . . .
C110 C 0.5236(4) 0.4209(4) 1.1399(6) 0.1087 1.0000 Uani . . . .
C111 C 0.5118(4) 0.4526(3) 1.1280(7) 0.1094 1.0000 Uani . . . .
C112 C 0.5319(4) 0.4801(4) 1.1375(7) 0.1119 1.0000 Uani . . . .
C113 C 0.5652(4) 0.4761(3) 1.1595(6) 0.1000 1.0000 Uani . . . .
S114 S 0.59092(12) 0.51242(9) 1.1724(2) 0.1167 1.0000 Uani . . . .
C115 C 0.5877(3) 0.5332(3) 1.1012(7) 0.0984 1.0000 Uani . . . .
C116 C 0.5777(4) 0.5666(3) 1.0990(8) 0.1082 1.0000 Uani . . . .
C117 C 0.5741(4) 0.5837(4) 1.0459(8) 0.1180 1.0000 Uani . . . .
C118 C 0.5797(4) 0.5662(4) 0.9898(8) 0.1134 1.0000 Uani . . . .
C119 C 0.5896(4) 0.5324(4) 0.9902(7) 0.1040 1.0000 Uani . . . .
S120 S 0.59617(12) 0.51104(9) 0.9195(2) 0.1172 1.0000 Uani . . . .
C121 C 0.5696(4) 0.4743(3) 0.9311(6) 0.0930 1.0000 Uani . . . .
C122 C 0.5363(4) 0.4774(4) 0.9446(6) 0.0983 1.0000 Uani . . . .
C123 C 0.5166(4) 0.4498(4) 0.9526(6) 0.0958 1.0000 Uani . . . .
C124 C 0.5302(4) 0.4183(4) 0.9458(6) 0.0952 1.0000 Uani . . . .
C125 C 0.5756(4) 0.3674(3) 1.0503(6) 0.0939 1.0000 Uani . . . .
C126 C 0.5765(4) 0.4440(3) 1.1728(6) 0.0961 1.0000 Uani . . . .
C127 C 0.5954(4) 0.5165(3) 1.0452(8) 0.1034 1.0000 Uani . . . .
C128 C 0.5839(4) 0.4430(3) 0.9237(6) 0.0966 1.0000 Uani . . . .
O129 O 0.6001(2) 0.3917(2) 1.0523(4) 0.1111 1.0000 Uani D U . .
C130 C 0.6319(3) 0.3827(5) 1.0818(6) 0.1138 0.7116 Uani D U 5 1
C131 C 0.6576(3) 0.3752(6) 1.0327(7) 0.1188 0.7116 Uani D U 5 1
C132 C 0.6932(3) 0.3785(6) 1.0609(10) 0.1237 0.7116 Uani D U 5 1
C330 C 0.6333(5) 0.3799(13) 1.0317(11) 0.1106 0.2884 Uani D U 5 2
C331 C 0.6580(6) 0.3808(13) 1.0844(16) 0.1138 0.2884 Uani D U 5 2
C332 C 0.6907(7) 0.3626(13) 1.065(2) 0.1137 0.2884 Uani D U 5 2
O133 O 0.6095(3) 0.4397(2) 1.1901(5) 0.1261 1.0000 Uani D U . .
C134 C 0.6182(5) 0.4353(7) 1.2547(5) 0.1280 0.5646 Uani D U 6 1
C135 C 0.6560(6) 0.4316(5) 1.2596(13) 0.1322 0.5646 Uani D U 6 1
C136 C 0.6725(7) 0.4658(7) 1.2438(14) 0.1422 0.5646 Uani D U 6 1
C334 C 0.6117(7) 0.4499(9) 1.2544(7) 0.1264 0.4354 Uani D U 6 2
C335 C 0.6473(8) 0.4440(8) 1.2769(14) 0.1322 0.4354 Uani D U 6 2
C336 C 0.6595(9) 0.4095(9) 1.2523(18) 0.1391 0.4354 Uani D U 6 2
O137 O 0.6066(2) 0.4834(2) 1.0478(5) 0.1164 1.0000 Uani D U . .
C138 C 0.6421(3) 0.4765(9) 1.0616(11) 0.1130 0.5299 Uani D U 7 1
C139 C 0.6647(4) 0.4908(7) 1.0126(11) 0.1214 0.5299 Uani D U 7 1
C140 C 0.7016(4) 0.4820(7) 1.0290(15) 0.1295 0.5299 Uani D U 7 1
C338 C 0.6430(3) 0.4795(11) 1.0377(9) 0.1087 0.4701 Uani D U 7 2
C339 C 0.6625(4) 0.4870(8) 1.0956(11) 0.1211 0.4701 Uani D U 7 2
C340 C 0.7006(4) 0.4809(9) 1.0850(15) 0.1256 0.4701 Uani D U 7 2
O141 O 0.6187(2) 0.4386(2) 0.9144(4) 0.1066 1.0000 Uani D U . .
C142 C 0.6280(4) 0.4365(13) 0.8497(5) 0.1081 0.5563 Uani D U 8 1
C143 C 0.6659(4) 0.4352(8) 0.8442(8) 0.1089 0.5563 Uani D U 8 1
C144 C 0.6755(6) 0.4273(8) 0.7770(9) 0.1197 0.5563 Uani D U 8 1
C342 C 0.6281(6) 0.4326(14) 0.8506(5) 0.1071 0.4437 Uani D U 8 2
C343 C 0.6635(6) 0.4186(8) 0.8488(14) 0.1144 0.4437 Uani D U 8 2
C344 C 0.6879(7) 0.4448(9) 0.8773(17) 0.1206 0.4437 Uani D U 8 2
Hg145 Hg 0.528275(13) 0.311444(13) 0.90512(2) 0.0828 1.0000 Uani . . . .
Cl146 Cl 0.52138(8) 0.28944(8) 0.80596(12) 0.0858 1.0000 Uani . . . .
H51 H 0.4909 0.7079 1.3263 0.1190 1.0000 Uiso R . . .
H61 H 0.4801 0.7222 1.4298 0.1427 1.0000 Uiso R . . .
H101 H 0.4602 0.7546 1.5615 0.1985 1.0000 Uiso R . . .
H111 H 0.4058 0.7758 1.5455 0.1946 1.0000 Uiso R . . .
H121 H 0.3671 0.7467 1.4953 0.1831 1.0000 Uiso R . . .
H171 H 0.4231 0.6955 1.2714 0.1344 1.0000 Uiso R . . .
H181 H 0.4295 0.6399 1.2481 0.1317 1.0000 Uiso R . . .
H221 H 0.4471 0.5599 1.2009 0.1352 1.0000 Uiso R . . .
H231 H 0.5038 0.5527 1.1826 0.1365 1.0000 Uiso R . . .
H241 H 0.5435 0.5687 1.2577 0.1403 1.0000 Uiso R . . .
H301 H 0.5450 0.6551 1.5601 0.1470 0.5272 Uiso R . 1 1
H302 H 0.5708 0.6416 1.5122 0.1470 0.5272 Uiso R . 1 1
H311 H 0.5809 0.6117 1.5996 0.1565 0.5272 Uiso R . 1 1
H312 H 0.5427 0.6039 1.6073 0.1565 0.5272 Uiso R . 1 1
H321 H 0.5674 0.5556 1.5664 0.1619 0.5272 Uiso R . 1 1
H322 H 0.5797 0.5775 1.5117 0.1619 0.5272 Uiso R . 1 1
H323 H 0.5414 0.5696 1.5194 0.1619 0.5272 Uiso R . 1 1
H2301 H 0.5665 0.6480 1.5214 0.1515 0.4728 Uiso R . 1 2
H2302 H 0.5718 0.6213 1.4700 0.1515 0.4728 Uiso R . 1 2
H2311 H 0.5930 0.6011 1.5627 0.1580 0.4728 Uiso R . 1 2
H2312 H 0.5667 0.5763 1.5348 0.1580 0.4728 Uiso R . 1 2
H2321 H 0.5506 0.5819 1.6359 0.1565 0.4728 Uiso R . 1 2
H2322 H 0.5485 0.6203 1.6217 0.1565 0.4728 Uiso R . 1 2
H2323 H 0.5221 0.5956 1.5938 0.1565 0.4728 Uiso R . 1 2
H341 H 0.3824 0.6424 1.5414 0.1906 0.5775 Uiso R . 2 1
H342 H 0.4027 0.6099 1.5259 0.1906 0.5775 Uiso R . 2 1
H351 H 0.4301 0.6515 1.6118 0.1936 0.5775 Uiso R . 2 1
H352 H 0.4026 0.6257 1.6320 0.1936 0.5775 Uiso R . 2 1
H361 H 0.4590 0.6044 1.6418 0.1955 0.5775 Uiso R . 2 1
H362 H 0.4672 0.6091 1.5728 0.1955 0.5775 Uiso R . 2 1
H363 H 0.4398 0.5833 1.5930 0.1955 0.5775 Uiso R . 2 1
H2341 H 0.3981 0.6148 1.5372 0.1997 0.4225 Uiso R . 2 2
H2342 H 0.4343 0.6030 1.5193 0.1997 0.4225 Uiso R . 2 2
H2351 H 0.4373 0.6517 1.6043 0.1939 0.4225 Uiso R . 2 2
H2352 H 0.4594 0.6193 1.6030 0.1939 0.4225 Uiso R . 2 2
H2361 H 0.4222 0.6166 1.6883 0.1950 0.4225 Uiso R . 2 2
H2362 H 0.3925 0.6208 1.6423 0.1950 0.4225 Uiso R . 2 2
H2363 H 0.4146 0.5883 1.6410 0.1950 0.4225 Uiso R . 2 2
H381 H 0.3213 0.6161 1.3959 0.1752 0.6477 Uiso R . 3 1
H382 H 0.3358 0.5915 1.3471 0.1752 0.6477 Uiso R . 3 1
H391 H 0.3255 0.5759 1.4744 0.1840 0.6477 Uiso R . 3 1
H392 H 0.3388 0.5513 1.4244 0.1840 0.6477 Uiso R . 3 1
H401 H 0.2806 0.5415 1.4401 0.1904 0.6477 Uiso R . 3 1
H402 H 0.2732 0.5791 1.4238 0.1904 0.6477 Uiso R . 3 1
H403 H 0.2864 0.5544 1.3737 0.1904 0.6477 Uiso R . 3 1
H2381 H 0.3248 0.5951 1.4449 0.1758 0.3523 Uiso R . 3 2
H2382 H 0.3232 0.6256 1.4001 0.1758 0.3523 Uiso R . 3 2
H2391 H 0.3391 0.5559 1.3664 0.1822 0.3523 Uiso R . 3 2
H2392 H 0.3270 0.5865 1.3273 0.1822 0.3523 Uiso R . 3 2
H2401 H 0.2807 0.5610 1.3178 0.1826 0.3523 Uiso R . 3 2
H2402 H 0.2837 0.5646 1.3884 0.1826 0.3523 Uiso R . 3 2
H2403 H 0.2717 0.5951 1.3493 0.1826 0.3523 Uiso R . 3 2
H421 H 0.4685 0.5870 1.4830 0.1726 0.6616 Uiso R . 4 1
H422 H 0.4865 0.5627 1.4376 0.1726 0.6616 Uiso R . 4 1
H431 H 0.4212 0.5580 1.4519 0.1745 0.6616 Uiso R . 4 1
H432 H 0.4401 0.5327 1.4095 0.1745 0.6616 Uiso R . 4 1
H441 H 0.4305 0.5088 1.5074 0.1859 0.6616 Uiso R . 4 1
H442 H 0.4504 0.5375 1.5401 0.1859 0.6616 Uiso R . 4 1
H443 H 0.4693 0.5122 1.4977 0.1859 0.6616 Uiso R . 4 1
H2421 H 0.4472 0.5879 1.4630 0.1731 0.3384 Uiso R . 4 2
H2422 H 0.4258 0.5601 1.4309 0.1731 0.3384 Uiso R . 4 2
H2431 H 0.4790 0.5479 1.4993 0.1757 0.3384 Uiso R . 4 2
H2432 H 0.4949 0.5521 1.4347 0.1757 0.3384 Uiso R . 4 2
H2441 H 0.4772 0.4941 1.4677 0.1789 0.3384 Uiso R . 4 2
H2442 H 0.4404 0.5062 1.4798 0.1789 0.3384 Uiso R . 4 2
H2443 H 0.4563 0.5103 1.4151 0.1789 0.3384 Uiso R . 4 2
H1051 H 0.5102 0.2994 1.0429 0.1150 1.0000 Uiso R . . .
H1061 H 0.5252 0.3235 1.1376 0.1172 1.0000 Uiso R . . .
H1101 H 0.5098 0.4017 1.1320 0.1208 1.0000 Uiso R . . .
H1111 H 0.4893 0.4557 1.1135 0.1307 1.0000 Uiso R . . .
H1121 H 0.5232 0.5021 1.1297 0.1262 1.0000 Uiso R . . .
H1161 H 0.5730 0.5781 1.1364 0.1225 1.0000 Uiso R . . .
H1171 H 0.5690 0.6072 1.0462 0.1303 1.0000 Uiso R . . .
H1221 H 0.5271 0.4994 0.9503 0.1187 1.0000 Uiso R . . .
H1231 H 0.4933 0.4524 0.9631 0.1142 1.0000 Uiso R . . .
H1241 H 0.5162 0.3988 0.9499 0.1055 1.0000 Uiso R . . .
H1301 H 0.6397 0.4010 1.1061 0.1279 0.7116 Uiso R . 5 1
H1302 H 0.6293 0.3632 1.1069 0.1279 0.7116 Uiso R . 5 1
H1311 H 0.6554 0.3918 1.0014 0.1351 0.7116 Uiso R . 5 1
H1312 H 0.6534 0.3534 1.0160 0.1351 0.7116 Uiso R . 5 1
H1321 H 0.7092 0.3740 1.0293 0.1421 0.7116 Uiso R . 5 1
H1322 H 0.6974 0.4003 1.0776 0.1421 0.7116 Uiso R . 5 1
H1323 H 0.6953 0.3619 1.0922 0.1421 0.7116 Uiso R . 5 1
H3301 H 0.6423 0.3924 0.9982 0.1248 0.2884 Uiso R . 5 2
H3302 H 0.6319 0.3566 1.0209 0.1248 0.2884 Uiso R . 5 2
H3311 H 0.6600 0.4042 1.0940 0.1287 0.2884 Uiso R . 5 2
H3312 H 0.6484 0.3691 1.1183 0.1287 0.2884 Uiso R . 5 2
H3321 H 0.7050 0.3652 1.0995 0.1267 0.2884 Uiso R . 5 2
H3322 H 0.7002 0.3743 1.0309 0.1267 0.2884 Uiso R . 5 2
H3323 H 0.6886 0.3392 1.0551 0.1267 0.2884 Uiso R . 5 2
H1341 H 0.6095 0.4537 1.2779 0.1489 0.5646 Uiso R . 6 1
H1342 H 0.6081 0.4148 1.2683 0.1489 0.5646 Uiso R . 6 1
H1351 H 0.6613 0.4264 1.3011 0.1571 0.5646 Uiso R . 6 1
H1352 H 0.6649 0.4145 1.2337 0.1571 0.5646 Uiso R . 6 1
H1361 H 0.6964 0.4648 1.2487 0.1623 0.5646 Uiso R . 6 1
H1362 H 0.6636 0.4830 1.2698 0.1623 0.5646 Uiso R . 6 1
H1363 H 0.6673 0.4710 1.2024 0.1623 0.5646 Uiso R . 6 1
H3341 H 0.6051 0.4730 1.2573 0.1465 0.4354 Uiso R . 6 2
H3342 H 0.5970 0.4364 1.2787 0.1465 0.4354 Uiso R . 6 2
H3351 H 0.6476 0.4433 1.3204 0.1542 0.4354 Uiso R . 6 2
H3352 H 0.6606 0.4625 1.2631 0.1542 0.4354 Uiso R . 6 2
H3361 H 0.6821 0.4066 1.2659 0.1582 0.4354 Uiso R . 6 2
H3362 H 0.6460 0.3910 1.2661 0.1582 0.4354 Uiso R . 6 2
H3363 H 0.6590 0.4103 1.2088 0.1582 0.4354 Uiso R . 6 2
H1381 H 0.6481 0.4856 1.1003 0.1262 0.5299 Uiso R . 7 1
H1382 H 0.6456 0.4527 1.0619 0.1262 0.5299 Uiso R . 7 1
H1391 H 0.6618 0.5147 1.0128 0.1357 0.5299 Uiso R . 7 1
H1392 H 0.6585 0.4821 0.9735 0.1357 0.5299 Uiso R . 7 1
H1401 H 0.7159 0.4917 0.9986 0.1405 0.5299 Uiso R . 7 1
H1402 H 0.7076 0.4907 1.0682 0.1405 0.5299 Uiso R . 7 1
H1403 H 0.7044 0.4580 1.0289 0.1405 0.5299 Uiso R . 7 1
H3381 H 0.6493 0.4960 1.0081 0.1284 0.4701 Uiso R . 7 2
H3382 H 0.6479 0.4575 1.0224 0.1284 0.4701 Uiso R . 7 2
H3391 H 0.6593 0.5097 1.1091 0.1356 0.4701 Uiso R . 7 2
H3392 H 0.6549 0.4718 1.1265 0.1356 0.4701 Uiso R . 7 2
H3401 H 0.7133 0.4845 1.1214 0.1358 0.4701 Uiso R . 7 2
H3402 H 0.7081 0.4961 1.0541 0.1358 0.4701 Uiso R . 7 2
H3403 H 0.7037 0.4582 1.0714 0.1358 0.4701 Uiso R . 7 2
H1421 H 0.6206 0.4567 0.8300 0.1199 0.5563 Uiso R . 8 1
H1422 H 0.6179 0.4174 0.8303 0.1199 0.5563 Uiso R . 8 1
H1431 H 0.6758 0.4561 0.8564 0.1258 0.5563 Uiso R . 8 1
H1432 H 0.6736 0.4176 0.8705 0.1258 0.5563 Uiso R . 8 1
H1441 H 0.6995 0.4256 0.7743 0.1332 0.5563 Uiso R . 8 1
H1442 H 0.6678 0.4449 0.7507 0.1332 0.5563 Uiso R . 8 1
H1443 H 0.6656 0.4064 0.7648 0.1332 0.5563 Uiso R . 8 1
H3421 H 0.6243 0.4510 0.8234 0.1203 0.4437 Uiso R . 8 2
H3422 H 0.6142 0.4140 0.8390 0.1203 0.4437 Uiso R . 8 2
H3431 H 0.6665 0.3979 0.8704 0.1286 0.4437 Uiso R . 8 2
H3432 H 0.6702 0.4157 0.8073 0.1286 0.4437 Uiso R . 8 2
H3441 H 0.7111 0.4384 0.8759 0.1331 0.4437 Uiso R . 8 2
H3442 H 0.6812 0.4477 0.9188 0.1331 0.4437 Uiso R . 8 2
H3443 H 0.6849 0.4655 0.8557 0.1331 0.4437 Uiso R . 8 2
H1181 H 0.5761 0.5777 0.9520 0.1283 1.0000 Uiso R . . .
H161 H 0.3927 0.7130 1.3606 0.1399 1.0000 Uiso R . . .

loop_
_atom_site_aniso_label
_atom_site_aniso_U_11
_atom_site_aniso_U_22
_atom_site_aniso_U_33
_atom_site_aniso_U_23
_atom_site_aniso_U_13
_atom_site_aniso_U_12
C1 0.085(8) 0.111(9) 0.087(8) 0.007(7) 0.000(7) 0.000(7)
S2 0.100(2) 0.136(3) 0.105(3) 0.007(2) -0.016(2) 0.009(2)
C3 0.094(9) 0.134(12) 0.088(10) 0.004(8) -0.019(7) 0.000(8)
C4 0.099(9) 0.118(11) 0.094(10) -0.002(8) -0.016(7) -0.005(8)
C5 0.105(10) 0.143(13) 0.083(9) -0.002(8) -0.012(7) 0.015(9)
C6 0.137(12) 0.157(14) 0.060(8) -0.015(8) 0.003(7) 0.029(10)
C7 0.133(9) 0.209(12) 0.067(6) -0.006(7) -0.002(6) 0.036(9)
S8 0.194(5) 0.225(6) 0.061(2) -0.012(3) -0.013(3) 0.023(4)
C9 0.144(10) 0.222(14) 0.074(7) -0.005(9) 0.011(7) 0.035(10)
C10 0.185(14) 0.185(14) 0.058(7) -0.011(8) 0.011(8) 0.004(12)
C11 0.159(11) 0.225(14) 0.076(8) -0.009(9) 0.009(8) 0.030(11)
C12 0.19(2) 0.172(19) 0.073(10) 0.000(10) 0.032(11) 0.027(15)
C13 0.147(10) 0.220(13) 0.074(7) -0.005(8) 0.009(7) 0.037(9)
S14 0.136(4) 0.207(5) 0.103(3) 0.013(3) 0.032(3) 0.033(3)
C15 0.094(10) 0.197(19) 0.081(9) 0.016(11) 0.007(7) 0.008(11)
C16 0.107(11) 0.160(15) 0.102(11) 0.000(10) -0.001(9) 0.017(10)
C17 0.078(8) 0.21(2) 0.077(9) -0.001(10) 0.007(7) -0.002(10)
C18 0.112(11) 0.148(14) 0.076(9) -0.010(10) 0.006(8) -0.005(10)
C19 0.098(10) 0.148(14) 0.098(10) -0.013(10) -0.013(8) 0.020(9)
S20 0.110(3) 0.171(4) 0.130(3) -0.015(3) -0.009(2) -0.010(3)
C21 0.107(10) 0.138(13) 0.104(11) -0.008(9) -0.009(9) 0.008(9)
C22 0.136(14) 0.118(12) 0.105(11) -0.002(9) -0.024(10) 0.003(10)
C23 0.118(13) 0.132(13) 0.107(11) -0.027(9) 0.012(10) -0.001(10)
C24 0.127(12) 0.107(10) 0.100(10) -0.014(8) 0.004(9) 0.018(9)
C25 0.099(10) 0.175(15) 0.068(9) 0.010(9) -0.023(7) 0.003(10)
C26 0.173(14) 0.188(15) 0.063(7) -0.002(8) 0.005(8) -0.002(12)
C27 0.092(10) 0.152(15) 0.092(10) 0.014(10) -0.002(8) 0.010(10)
C28 0.115(11) 0.115(10) 0.074(8) 0.001(7) -0.003(8) -0.004(8)
O29 0.137(7) 0.166(8) 0.100(6) 0.027(6) -0.034(5) -0.022(6)
C30 0.132(11) 0.162(12) 0.092(10) 0.032(10) -0.047(9) -0.023(10)
C31 0.141(11) 0.171(12) 0.103(11) 0.030(10) -0.029(10) -0.024(11)
C32 0.152(11) 0.173(12) 0.121(11) 0.023(10) -0.034(10) -0.014(11)
C230 0.136(11) 0.161(12) 0.101(11) 0.027(10) -0.037(10) -0.024(11)
C231 0.144(11) 0.168(12) 0.106(11) 0.018(11) -0.036(10) -0.029(11)
C232 0.142(12) 0.177(12) 0.110(11) 0.032(10) -0.027(10) -0.016(11)
O33 0.148(9) 0.169(10) 0.126(8) -0.008(6) -0.019(6) 0.037(7)
C34 0.147(13) 0.164(13) 0.127(11) -0.007(10) -0.023(10) 0.047(11)
C35 0.142(12) 0.169(13) 0.122(11) -0.009(10) -0.027(10) 0.038(11)
C36 0.155(12) 0.165(13) 0.135(11) -0.006(10) -0.021(10) 0.035(11)
C234 0.158(13) 0.179(14) 0.134(12) -0.003(11) -0.020(11) 0.033(12)
C235 0.151(13) 0.170(13) 0.134(12) -0.009(11) -0.029(11) 0.043(12)
C236 0.151(13) 0.169(14) 0.131(12) -0.003(11) -0.019(11) 0.032(12)
O37 0.122(7) 0.190(10) 0.156(9) 0.034(7) 0.020(7) -0.003(7)
C38 0.122(10) 0.186(13) 0.160(13) 0.033(11) 0.021(10) -0.007(10)
C39 0.129(10) 0.197(13) 0.167(12) 0.035(11) 0.018(10) -0.007(11)
C40 0.135(11) 0.202(13) 0.174(12) 0.036(11) 0.015(10) -0.009(11)
C238 0.121(11) 0.190(14) 0.157(13) 0.037(12) 0.020(11) -0.003(12)
C239 0.128(11) 0.196(14) 0.161(13) 0.028(12) 0.019(11) -0.003(12)
C240 0.131(11) 0.198(14) 0.162(13) 0.029(12) 0.017(11) -0.001(12)
O41 0.120(7) 0.167(9) 0.116(7) 0.005(6) 0.006(5) -0.010(6)
C42 0.119(10) 0.164(12) 0.124(10) 0.003(10) 0.008(9) -0.011(10)
C43 0.129(10) 0.169(12) 0.125(10) 0.013(10) 0.005(9) -0.009(10)
C44 0.137(10) 0.183(12) 0.125(11) 0.007(10) 0.014(9) -0.012(10)
C242 0.121(12) 0.166(13) 0.118(11) 0.005(11) 0.006(11) -0.011(11)
C243 0.123(11) 0.169(13) 0.124(11) 0.009(11) 0.008(11) -0.014(11)
C244 0.128(11) 0.177(13) 0.128(12) -0.001(11) 0.007(11) -0.009(11)
Hg45 0.1035(4) 0.1085(5) 0.0717(4) -0.0055(3) -0.0046(3) 0.0099(3)
Cl46 0.122(3) 0.103(2) 0.0811(19) -0.0147(16) -0.0038(17) 0.0118(19)
C101 0.095(9) 0.079(7) 0.082(8) -0.006(6) 0.004(6) -0.004(6)
S102 0.113(2) 0.088(2) 0.0793(19) -0.0107(15) 0.0085(16) -0.0112(17)
C103 0.111(9) 0.080(8) 0.080(8) -0.003(6) 0.009(7) -0.012(7)
C104 0.116(10) 0.082(8) 0.085(8) -0.004(6) 0.010(7) 0.000(7)
C105 0.121(10) 0.088(8) 0.080(9) -0.015(6) 0.006(7) -0.012(7)
C106 0.147(12) 0.098(9) 0.067(8) -0.010(6) 0.008(7) -0.003(9)
C107 0.114(10) 0.089(8) 0.080(8) -0.007(6) -0.009(7) -0.013(7)
S108 0.162(3) 0.087(2) 0.077(2) -0.0130(16) -0.019(2) 0.001(2)
C109 0.138(12) 0.095(9) 0.069(7) -0.013(6) -0.002(7) -0.003(8)
C110 0.126(12) 0.107(11) 0.093(9) -0.023(8) -0.002(8) -0.019(9)
C111 0.151(13) 0.066(8) 0.110(10) -0.016(7) -0.017(9) -0.013(8)
C112 0.135(13) 0.086(9) 0.114(11) -0.016(8) -0.003(9) 0.028(9)
C113 0.123(11) 0.088(9) 0.089(9) -0.023(7) -0.008(8) -0.007(8)
S114 0.146(3) 0.088(2) 0.116(3) -0.023(2) -0.025(2) -0.007(2)
C115 0.105(9) 0.078(8) 0.113(10) -0.016(7) -0.007(7) -0.022(7)
C116 0.131(12) 0.071(8) 0.123(12) -0.013(8) 0.009(9) -0.012(8)
C117 0.134(12) 0.085(9) 0.135(13) -0.008(10) 0.028(10) -0.010(8)
C118 0.114(11) 0.090(10) 0.136(13) 0.017(9) 0.028(9) -0.005(8)
C119 0.107(10) 0.088(9) 0.118(11) -0.019(8) 0.014(8) -0.017(7)
S120 0.147(3) 0.087(2) 0.118(3) -0.0024(19) 0.031(2) -0.019(2)
C121 0.119(11) 0.071(7) 0.089(8) -0.009(6) 0.022(7) -0.005(7)
C122 0.103(10) 0.098(9) 0.094(9) 0.000(7) 0.015(7) 0.003(8)
C123 0.095(9) 0.096(9) 0.097(9) -0.013(7) 0.013(7) -0.007(8)
C124 0.116(11) 0.096(9) 0.074(7) -0.003(6) 0.004(7) -0.020(8)
C125 0.127(10) 0.076(8) 0.079(8) -0.006(6) -0.007(7) -0.008(7)
C126 0.117(10) 0.084(9) 0.087(8) -0.017(7) -0.021(7) -0.010(8)
C127 0.104(10) 0.071(8) 0.135(13) -0.020(8) 0.001(8) 0.003(7)
C128 0.119(11) 0.098(9) 0.073(7) -0.008(6) 0.009(7) -0.030(8)
O129 0.138(6) 0.097(5) 0.099(5) -0.016(4) 0.002(5) -0.015(5)
C130 0.135(10) 0.105(9) 0.101(9) -0.015(8) 0.001(8) -0.016(9)
C131 0.144(10) 0.115(9) 0.097(9) -0.017(8) 0.004(9) -0.005(9)
C132 0.149(10) 0.104(9) 0.118(9) -0.030(9) 0.019(8) -0.003(9)
C330 0.137(11) 0.096(10) 0.098(11) -0.013(10) 0.003(11) -0.019(11)
C331 0.137(11) 0.103(10) 0.102(11) -0.014(10) 0.009(11) -0.013(11)
C332 0.140(11) 0.096(11) 0.105(11) -0.008(10) 0.010(10) -0.017(11)
O133 0.161(8) 0.099(6) 0.119(6) -0.020(5) -0.035(6) 0.003(5)
C134 0.161(11) 0.102(10) 0.121(10) -0.015(9) -0.035(10) 0.002(10)
C135 0.172(11) 0.100(10) 0.125(10) -0.028(9) -0.035(10) 0.012(10)
C136 0.173(12) 0.118(10) 0.135(11) -0.010(9) -0.033(10) 0.002(10)
C334 0.163(12) 0.098(11) 0.118(10) -0.017(10) -0.035(10) 0.008(10)
C335 0.164(12) 0.105(11) 0.128(11) -0.016(10) -0.038(10) 0.005(10)
C336 0.172(12) 0.115(11) 0.131(11) -0.015(10) -0.037(10) 0.007(10)
O137 0.128(6) 0.085(5) 0.137(7) -0.018(5) -0.002(5) -0.005(5)
C138 0.128(10) 0.081(9) 0.130(11) -0.018(10) 0.003(10) -0.001(9)
C139 0.128(10) 0.092(9) 0.145(11) -0.021(9) 0.003(10) -0.004(9)
C140 0.138(10) 0.105(10) 0.146(11) -0.022(10) 0.000(10) -0.004(9)
C338 0.122(10) 0.075(9) 0.129(11) -0.012(10) -0.003(10) 0.000(9)
C339 0.129(10) 0.091(10) 0.143(11) -0.016(9) 0.001(10) -0.005(9)
C340 0.137(10) 0.098(10) 0.141(11) -0.007(10) -0.006(10) -0.004(10)
O141 0.100(5) 0.116(6) 0.104(5) -0.015(4) 0.014(4) -0.009(4)
C142 0.104(9) 0.121(10) 0.099(9) -0.010(9) 0.012(9) -0.004(9)
C143 0.107(9) 0.116(10) 0.103(9) -0.019(9) 0.011(8) -0.018(9)
C144 0.107(9) 0.132(10) 0.119(10) -0.011(9) 0.013(9) 0.001(9)
C342 0.103(10) 0.118(11) 0.100(10) -0.011(9) 0.014(9) -0.006(9)
C343 0.109(10) 0.120(11) 0.114(10) -0.011(10) 0.016(9) -0.005(10)
C344 0.107(10) 0.135(11) 0.120(10) -0.016(10) 0.019(9) 0.003(10)
Hg145 0.0991(4) 0.0829(4) 0.0664(4) -0.0085(2) 0.0033(2) -0.0070(2)
Cl146 0.100(2) 0.0922(19) 0.0652(15) -0.0062(13) 0.0036(13) 0.0028(15)

loop_
_atom_type_symbol
_atom_type_scat_dispersion_real
_atom_type_scat_dispersion_imag
_atom_type_scat_Cromer_Mann_a1
_atom_type_scat_Cromer_Mann_b1
_atom_type_scat_Cromer_Mann_a2
_atom_type_scat_Cromer_Mann_b2
_atom_type_scat_Cromer_Mann_a3
_atom_type_scat_Cromer_Mann_b3
_atom_type_scat_Cromer_Mann_a4
_atom_type_scat_Cromer_Mann_b4
_atom_type_scat_Cromer_Mann_c
_atom_type_scat_source
C 0.0181 0.0091 2.3100 20.8439 1.0200 10.2075 1.5886 0.5687 0.8650 51.6512 0.2156 'International Tables Vol C 4.2.6.8 and 6.1.1.4'
H 0.0000 0.0000 0.4930 10.5109 0.3229 26.1257 0.1402 3.1424 0.0408 57.7998 0.0030 'International Tables Vol C 4.2.6.8 and 6.1.1.4'
O 0.0492 0.0322 3.0485 13.2771 2.2868 5.7011 1.5463 0.3239 0.8670 32.9089 0.2508 'International Tables Vol C 4.2.6.8 and 6.1.1.4'
S 0.3331 0.5567 6.9053 1.4679 5.2034 22.2151 1.4379 0.2536 1.5863 56.1720 0.8669 'International Tables Vol C 4.2.6.8 and 6.1.1.4'
Cl 0.3639 0.7018 11.4604 0.0104 7.1964 1.1662 6.2556 18.5194 1.6455 47.7784 -9.5574 'International Tables Vol C 4.2.6.8 and 6.1.1.4'
Hg -4.2923 7.6849 20.6809 0.5450 19.0417 8.4484 21.6575 1.5729 5.9676 38.3246 12.6089 'International Tables Vol C 4.2.6.8 and 6.1.1.4'

loop_
_geom_angle_atom_site_label_1
_geom_angle_site_symmetry_1
_geom_angle_atom_site_label_2
_geom_angle_atom_site_label_3
_geom_angle_site_symmetry_3
_geom_angle
_geom_angle_publ_flag
S2 . C1 C24 . 118.5(11) yes
S2 . C1 C28 . 120.3(11) yes
C24 . C1 C28 . 121.2(13) yes
C1 . S2 C3 . 99.8(6) yes
S2 . C3 C4 . 120.5(12) yes
S2 . C3 C25 . 117.9(12) yes
C4 . C3 C25 . 121.5(15) yes
S2 . C3 Hg45 . 86.3(6) yes
C4 . C3 Hg45 . 34.2(8) yes
C25 . C3 Hg45 . 155.7(12) yes
C3 . C4 C5 . 116.2(14) yes
C3 . C4 Hg45 . 122.9(12) yes
C5 . C4 Hg45 . 120.8(11) yes
C4 . C5 C6 . 122.5(15) yes
C4 . C5 H51 . 118.3 no
C6 . C5 H51 . 119.0 no
C5 . C6 C7 . 118.8(16) yes
C5 . C6 H61 . 121.5 no
C7 . C6 H61 . 119.6 no
C6 . C7 S8 . 119.9(15) yes
C6 . C7 C25 . 120.6(14) yes
S8 . C7 C25 . 119.3(14) yes
C7 . S8 C9 . 99.2(8) yes
S8 . C9 C10 . 118.7(20) yes
S8 . C9 C26 . 115.9(19) yes
C10 . C9 C26 . 125(2) yes
C9 . C10 C11 . 115(2) yes
C9 . C10 H101 . 121.0 no
C11 . C10 H101 . 123.9 no
C10 . C11 C12 . 123(3) yes
C10 . C11 H111 . 118.0 no
C12 . C11 H111 . 118.6 no
C11 . C12 C13 . 125(3) yes
C11 . C12 H121 . 118.5 no
C13 . C12 H121 . 116.9 no
C12 . C13 S14 . 123.4(18) yes
C12 . C13 C26 . 116(2) yes
S14 . C13 C26 . 120.6(19) yes
C13 . S14 C15 . 100.4(9) yes
S14 . C15 C16 . 117.8(17) yes
S14 . C15 C27 . 123.1(14) yes
C16 . C15 C27 . 119.1(16) yes
C15 . C16 C17 . 117.5(18) yes
C15 . C16 H161 . 119.4 no
C17 . C16 H161 . 123.1 no
C16 . C17 C18 . 122.7(18) yes
C16 . C17 H171 . 117.9 no
C18 . C17 H171 . 119.4 no
C17 . C18 C19 . 119.7(16) yes
C17 . C18 H181 . 121.2 no
C19 . C18 H181 . 119.2 no
C18 . C19 S20 . 121.4(14) yes
C18 . C19 C27 . 121.2(17) yes
S20 . C19 C27 . 117.4(15) yes
C19 . S20 C21 . 100.7(8) yes
S20 . C21 C22 . 120.0(13) yes
S20 . C21 C28 . 121.6(13) yes
C22 . C21 C28 . 118.4(15) yes
C21 . C22 C23 . 122.0(15) yes
C21 . C22 H221 . 117.9 no
C23 . C22 H221 . 120.1 no
C22 . C23 C24 . 120.1(15) yes
C22 . C23 H231 . 120.3 no
C24 . C23 H231 . 119.6 no
C23 . C24 C1 . 118.7(15) yes
C23 . C24 H241 . 121.0 no
C1 . C24 H241 . 120.0 no
C3 . C25 C7 . 120.3(14) yes
C3 . C25 O29 . 118.7(16) yes
C7 . C25 O29 . 121.0(14) yes
C13 . C26 C9 . 115(2) yes
C13 . C26 O33 . 121(2) yes
C9 . C26 O33 . 124(2) yes
C19 . C27 C15 . 119.7(16) yes
C19 . C27 O37 . 122.8(19) yes
C15 . C27 O37 . 117.5(16) yes
C1 . C28 C21 . 119.3(13) yes
C1 . C28 O41 . 122.3(13) yes
C21 . C28 O41 . 118.3(14) yes
C25 . O29 C30 . 115.4(12) yes
C25 . O29 C230 . 110.2(12) yes
O29 . C30 C31 . 109.0(9) yes
O29 . C30 H301 . 109.5 no
C31 . C30 H301 . 109.6 no
O29 . C30 H302 . 109.9 no
C31 . C30 H302 . 109.4 no
H301 . C30 H302 . 109.5 no
C30 . C31 C32 . 108.8(9) yes
C30 . C31 H311 . 110.2 no
C32 . C31 H311 . 112.8 no
C30 . C31 H312 . 109.4 no
C32 . C31 H312 . 106.0 no
H311 . C31 H312 . 109.5 no
C31 . C32 H321 . 110.0 no
C31 . C32 H322 . 105.7 no
H321 . C32 H322 . 109.5 no
C31 . C32 H323 . 112.6 no
H321 . C32 H323 . 109.5 no
H322 . C32 H323 . 109.5 no
O29 . C230 C231 . 110.1(9) yes
O29 . C230 H2301 . 108.6 no
C231 . C230 H2301 . 112.7 no
O29 . C230 H2302 . 110.1 no
C231 . C230 H2302 . 105.9 no
H2301 . C230 H2302 . 109.5 no
C230 . C231 C232 . 109.3(9) yes
C230 . C231 H2311 . 109.6 no
C232 . C231 H2311 . 113.9 no
C230 . C231 H2312 . 113.1 no
C232 . C231 H2312 . 101.4 no
H2311 . C231 H2312 . 109.5 no
C231 . C232 H2321 . 113.3 no
C231 . C232 H2322 . 101.1 no
H2321 . C232 H2322 . 109.5 no
C231 . C232 H2323 . 113.6 no
H2321 . C232 H2323 . 109.5 no
H2322 . C232 H2323 . 109.5 no
C26 . O33 C34 . 108.7(18) yes
C26 . O33 C234 . 134.5(19) yes
O33 . C34 C35 . 110.4(9) yes
O33 . C34 H341 . 110.7 no
C35 . C34 H341 . 112.7 no
O33 . C34 H342 . 107.4 no
C35 . C34 H342 . 105.9 no
H341 . C34 H342 . 109.5 no
C34 . C35 C36 . 109.6(9) yes
C34 . C35 H351 . 107.1 no
C36 . C35 H351 . 105.7 no
C34 . C35 H352 . 108.0 no
C36 . C35 H352 . 116.6 no
H351 . C35 H352 . 109.5 no
C35 . C36 H361 . 106.1 no
C35 . C36 H362 . 116.5 no
H361 . C36 H362 . 109.5 no
C35 . C36 H363 . 105.6 no
H361 . C36 H363 . 109.5 no
H362 . C36 H363 . 109.5 no
O33 . C234 C235 . 107.1(9) yes
O33 . C234 H2341 . 110.9 no
C235 . C234 H2341 . 115.4 no
O33 . C234 H2342 . 108.3 no
C235 . C234 H2342 . 105.2 no
H2341 . C234 H2342 . 109.5 no
C234 . C235 C236 . 108.6(9) yes
C234 . C235 H2351 . 108.5 no
C236 . C235 H2351 . 107.3 no
C234 . C235 H2352 . 115.2 no
C236 . C235 H2352 . 107.4 no
H2351 . C235 H2352 . 109.5 no
C235 . C236 H2361 . 114.0 no
C235 . C236 H2362 . 107.2 no
H2361 . C236 H2362 . 109.5 no
C235 . C236 H2363 . 107.1 no
H2361 . C236 H2363 . 109.5 no
H2362 . C236 H2363 . 109.5 no
C27 . O37 C38 . 114.8(12) yes
C27 . O37 C238 . 120(3) yes
O37 . C38 C39 . 108.1(9) yes
O37 . C38 H381 . 107.1 no
C39 . C38 H381 . 105.7 no
O37 . C38 H382 . 111.3 no
C39 . C38 H382 . 114.8 no
H381 . C38 H382 . 109.5 no
C38 . C39 C40 . 109.2(9) yes
C38 . C39 H391 . 114.4 no
C40 . C39 H391 . 109.3 no
C38 . C39 H392 . 105.3 no
C40 . C39 H392 . 109.0 no
H391 . C39 H392 . 109.5 no
C39 . C40 H401 . 110.2 no
C39 . C40 H402 . 109.0 no
H401 . C40 H402 . 109.5 no
C39 . C40 H403 . 109.2 no
H401 . C40 H403 . 109.5 no
H402 . C40 H403 . 109.5 no
O37 . C238 C239 . 108.7(9) yes
O37 . C238 H2381 . 111.8 no
C239 . C238 H2381 . 99.5 no
O37 . C238 H2382 . 108.1 no
C239 . C238 H2382 . 119.1 no
H2381 . C238 H2382 . 109.5 no
C238 . C239 C240 . 109.4(10) yes
C238 . C239 H2391 . 116.7 no
C240 . C239 H2391 . 128.3 no
C238 . C239 H2392 . 98.4 no
C240 . C239 H2392 . 84.8 no
H2391 . C239 H2392 . 109.5 no
C239 . C240 H2401 . 111.8 no
C239 . C240 H2402 . 84.7 no
H2401 . C240 H2402 . 109.5 no
C239 . C240 H2403 . 128.2 no
H2401 . C240 H2403 . 109.5 no
H2402 . C240 H2403 . 109.5 no
C28 . O41 C42 . 122.6(16) yes
C28 . O41 C242 . 121(2) yes
O41 . C42 C43 . 110.0(8) yes
O41 . C42 H421 . 117.6 no
C43 . C42 H421 . 116.3 no
O41 . C42 H422 . 101.8 no
C43 . C42 H422 . 98.9 no
H421 . C42 H422 . 109.5 no
C42 . C43 C44 . 107.8(9) yes
C42 . C43 H431 . 99.2 no
C44 . C43 H431 . 108.8 no
C42 . C43 H432 . 116.9 no
C44 . C43 H432 . 113.5 no
H431 . C43 H432 . 109.5 no
C43 . C44 H441 . 106.5 no
C43 . C44 H442 . 113.3 no
H441 . C44 H442 . 109.5 no
C43 . C44 H443 . 108.6 no
H441 . C44 H443 . 109.5 no
H442 . C44 H443 . 109.5 no
O41 . C242 C243 . 109.5(9) yes
O41 . C242 H2421 . 89.5 no
C243 . C242 H2421 . 101.7 no
O41 . C242 H2422 . 128.1 no
C243 . C242 H2422 . 112.8 no
H2421 . C242 H2422 . 109.5 no
C242 . C243 C244 . 109.0(10) yes
C242 . C243 H2431 . 117.2 no
C244 . C243 H2431 . 93.9 no
C242 . C243 H2432 . 107.9 no
C244 . C243 H2432 . 119.4 no
H2431 . C243 H2432 . 109.5 no
C243 . C244 H2441 . 114.2 no
C243 . C244 H2442 . 119.1 no
H2441 . C244 H2442 . 109.5 no
C243 . C244 H2443 . 93.7 no
H2441 . C244 H2443 . 109.5 no
H2442 . C244 H2443 . 109.5 no
Hg145 7_454 Hg45 Cl146 2_667 57.36(6) yes
Hg145 7_454 Hg45 C3 . 130.9(3) yes
Cl146 2_667 Hg45 C3 . 120.0(3) yes
Hg145 7_454 Hg45 C4 . 116.7(4) yes
Cl146 2_667 Hg45 C4 . 97.6(5) yes
C3 . Hg45 C4 . 22.9(5) yes
Hg145 7_454 Hg45 Cl46 . 61.26(9) yes
Cl146 2_667 Hg45 Cl46 . 81.20(10) yes
C3 . Hg45 Cl46 . 158.6(3) yes
C4 . Hg45 Cl46 . 178.0(4) yes
Hg145 2_667 Cl46 Hg45 . 95.85(11) yes
S102 . C101 C124 . 120.7(10) yes
S102 . C101 C128 . 121.7(11) yes
C124 . C101 C128 . 117.6(12) yes
C101 . S102 C103 . 97.8(6) yes
S102 . C103 C104 . 120.3(10) yes
S102 . C103 C125 . 119.7(10) yes
C104 . C103 C125 . 119.9(11) yes
C103 . C104 C105 . 118.8(12) yes
C103 . C104 Hg145 . 117.0(9) yes
C105 . C104 Hg145 . 123.9(10) yes
C104 . C105 C106 . 120.4(13) yes
C104 . C105 H1051 . 119.3 no
C106 . C105 H1051 . 120.3 no
C105 . C106 C107 . 121.2(12) yes
C105 . C106 H1061 . 119.6 no
C107 . C106 H1061 . 119.1 no
C106 . C107 S108 . 120.3(10) yes
C106 . C107 C125 . 117.8(11) yes
S108 . C107 C125 . 121.9(10) yes
C107 . S108 C109 . 98.9(6) yes
S108 . C109 C110 . 118.0(11) yes
S108 . C109 C126 . 123.4(13) yes
C110 . C109 C126 . 118.6(14) yes
C109 . C110 C111 . 120.0(14) yes
C109 . C110 H1101 . 119.8 no
C111 . C110 H1101 . 120.2 no
C110 . C111 C112 . 120.4(15) yes
C110 . C111 H1111 . 119.9 no
C112 . C111 H1111 . 119.7 no
C111 . C112 C113 . 120.5(14) yes
C111 . C112 H1121 . 119.6 no
C113 . C112 H1121 . 120.0 no
C112 . C113 S114 . 119.7(11) yes
C112 . C113 C126 . 118.6(13) yes
S114 . C113 C126 . 121.7(12) yes
C113 . S114 C115 . 101.2(6) yes
S114 . C115 C116 . 119.8(11) yes
S114 . C115 C127 . 121.7(11) yes
C116 . C115 C127 . 118.5(14) yes
C115 . C116 C117 . 122.6(15) yes
C115 . C116 H1161 . 118.8 no
C117 . C116 H1161 . 118.6 no
C116 . C117 C118 . 118.8(14) yes
C116 . C117 H1171 . 120.4 no
C118 . C117 H1171 . 120.7 no
C117 . C118 C119 . 120.2(15) yes
C117 . C118 H1181 . 119.5 no
C119 . C118 H1181 . 120.3 no
C118 . C119 S120 . 119.4(13) yes
C118 . C119 C127 . 119.4(14) yes
S120 . C119 C127 . 121.2(11) yes
C119 . S120 C121 . 100.0(6) yes
S120 . C121 C122 . 121.6(10) yes
S120 . C121 C128 . 118.0(10) yes
C122 . C121 C128 . 120.5(12) yes
C121 . C122 C123 . 121.2(13) yes
C121 . C122 H1221 . 118.9 no
C123 . C122 H1221 . 119.9 no
C122 . C123 C124 . 119.6(13) yes
C122 . C123 H1231 . 120.2 no
C124 . C123 H1231 . 120.2 no
C101 . C124 C123 . 121.1(12) yes
C101 . C124 H1241 . 118.7 no
C123 . C124 H1241 . 120.1 no
C103 . C125 C107 . 121.7(12) yes
C103 . C125 O129 . 119.0(11) yes
C107 . C125 O129 . 119.3(11) yes
C113 . C126 C109 . 121.9(14) yes
C113 . C126 O133 . 118.8(12) yes
C109 . C126 O133 . 118.8(13) yes
C115 . C127 C119 . 120.2(12) yes
C115 . C127 O137 . 118.3(15) yes
C119 . C127 O137 . 121.4(14) yes
C101 . C128 C121 . 119.9(13) yes
C101 . C128 O141 . 117.5(13) yes
C121 . C128 O141 . 122.2(11) yes
C125 . O129 C130 . 116.9(12) yes
C125 . O129 C330 . 114(2) yes
O129 . C130 C131 . 108.4(8) yes
O129 . C130 H1301 . 109.7 no
C131 . C130 H1301 . 109.2 no
O129 . C130 H1302 . 111.1 no
C131 . C130 H1302 . 108.9 no
H1301 . C130 H1302 . 109.5 no
C130 . C131 C132 . 108.4(8) yes
C130 . C131 H1311 . 108.3 no
C132 . C131 H1311 . 108.1 no
C130 . C131 H1312 . 109.4 no
C132 . C131 H1312 . 113.0 no
H1311 . C131 H1312 . 109.5 no
C131 . C132 H1321 . 107.5 no
C131 . C132 H1322 . 112.9 no
H1321 . C132 H1322 . 109.5 no
C131 . C132 H1323 . 108.0 no
H1321 . C132 H1323 . 109.5 no
H1322 . C132 H1323 . 109.5 no
O129 . C330 C331 . 109.7(9) yes
O129 . C330 H3301 . 113.9 no
C331 . C330 H3301 . 109.5 no
O129 . C330 H3302 . 109.4 no
C331 . C330 H3302 . 104.4 no
H3301 . C330 H3302 . 109.5 no
C330 . C331 C332 . 108.7(10) yes
C330 . C331 H3311 . 104.4 no
C332 . C331 H3311 . 116.4 no
C330 . C331 H3312 . 109.1 no
C332 . C331 H3312 . 108.7 no
H3311 . C331 H3312 . 109.5 no
C331 . C332 H3321 . 103.1 no
C331 . C332 H3322 . 108.7 no
H3321 . C332 H3322 . 109.5 no
C331 . C332 H3323 . 116.4 no
H3321 . C332 H3323 . 109.5 no
H3322 . C332 H3323 . 109.5 no
C126 . O133 C134 . 120.3(13) yes
C126 . O133 C334 . 106.7(13) yes
O133 . C134 C135 . 108.3(9) yes
O133 . C134 H1341 . 109.7 no
C135 . C134 H1341 . 113.2 no
O133 . C134 H1342 . 107.8 no
C135 . C134 H1342 . 108.3 no
H1341 . C134 H1342 . 109.5 no
C134 . C135 C136 . 108.7(9) yes
C134 . C135 H1351 . 107.8 no
C136 . C135 H1351 . 108.1 no
C134 . C135 H1352 . 113.0 no
C136 . C135 H1352 . 109.6 no
H1351 . C135 H1352 . 109.5 no
C135 . C136 H1361 . 110.9 no
C135 . C136 H1362 . 109.5 no
H1361 . C136 H1362 . 109.5 no
C135 . C136 H1363 . 108.0 no
H1361 . C136 H1363 . 109.5 no
H1362 . C136 H1363 . 109.5 no
O133 . C334 C335 . 109.0(9) yes
O133 . C334 H3341 . 108.2 no
C335 . C334 H3341 . 112.6 no
O133 . C334 H3342 . 110.1 no
C335 . C334 H3342 . 107.5 no
H3341 . C334 H3342 . 109.5 no
C334 . C335 C336 . 108.4(9) yes
C334 . C335 H3351 . 110.0 no
C336 . C335 H3351 . 108.5 no
C334 . C335 H3352 . 107.0 no
C336 . C335 H3352 . 113.5 no
H3351 . C335 H3352 . 109.5 no
C335 . C336 H3361 . 106.9 no
C335 . C336 H3362 . 113.2 no
H3361 . C336 H3362 . 109.5 no
C335 . C336 H3363 . 108.2 no
H3361 . C336 H3363 . 109.5 no
H3362 . C336 H3363 . 109.5 no
C127 . O137 C138 . 119.5(16) yes
C127 . O137 C338 . 114.0(19) yes
O137 . C138 C139 . 110.7(9) yes
O137 . C138 H1381 . 110.6 no
C139 . C138 H1381 . 109.9 no
O137 . C138 H1382 . 109.2 no
C139 . C138 H1382 . 106.9 no
H1381 . C138 H1382 . 109.5 no
C138 . C139 C140 . 108.1(9) yes
C138 . C139 H1391 . 107.4 no
C140 . C139 H1391 . 109.8 no
C138 . C139 H1392 . 110.3 no
C140 . C139 H1392 . 111.6 no
H1391 . C139 H1392 . 109.5 no
C139 . C140 H1401 . 107.7 no
C139 . C140 H1402 . 111.3 no
H1401 . C140 H1402 . 109.5 no
C139 . C140 H1403 . 109.4 no
H1401 . C140 H1403 . 109.5 no
H1402 . C140 H1403 . 109.5 no
O137 . C338 C339 . 110.8(9) yes
O137 . C338 H3381 . 106.8 no
C339 . C338 H3381 . 107.5 no
O137 . C338 H3382 . 110.4 no
C339 . C338 H3382 . 111.7 no
H3381 . C338 H3382 . 109.5 no
C338 . C339 C340 . 110.0(9) yes
C338 . C339 H3391 . 112.1 no
C340 . C339 H3391 . 108.9 no
C338 . C339 H3392 . 108.0 no
C340 . C339 H3392 . 108.3 no
H3391 . C339 H3392 . 109.5 no
C339 . C340 H3401 . 111.5 no
C339 . C340 H3402 . 108.1 no
H3401 . C340 H3402 . 109.5 no
C339 . C340 H3403 . 108.8 no
H3401 . C340 H3403 . 109.5 no
H3402 . C340 H3403 . 109.5 no
C128 . O141 C142 . 113.1(10) yes
C128 . O141 C342 . 113.9(12) yes
O141 . C142 C143 . 109.2(8) yes
O141 . C142 H1421 . 108.2 no
C143 . C142 H1421 . 107.4 no
O141 . C142 H1422 . 111.7 no
C143 . C142 H1422 . 110.8 no
H1421 . C142 H1422 . 109.5 no
C142 . C143 C144 . 109.1(9) yes
C142 . C143 H1431 . 110.9 no
C144 . C143 H1431 . 109.9 no
C142 . C143 H1432 . 107.1 no
C144 . C143 H1432 . 110.4 no
H1431 . C143 H1432 . 109.5 no
C143 . C144 H1441 . 108.4 no
C143 . C144 H1442 . 110.3 no
H1441 . C144 H1442 . 109.5 no
C143 . C144 H1443 . 109.8 no
H1441 . C144 H1443 . 109.5 no
H1442 . C144 H1443 . 109.5 no
O141 . C342 C343 . 108.6(9) yes
O141 . C342 H3421 . 115.5 no
C343 . C342 H3421 . 114.2 no
O141 . C342 H3422 . 103.5 no
C343 . C342 H3422 . 104.4 no
H3421 . C342 H3422 . 109.5 no
C342 . C343 C344 . 109.0(10) yes
C342 . C343 H3431 . 114.6 no
C344 . C343 H3431 . 107.4 no
C342 . C343 H3432 . 109.2 no
C344 . C343 H3432 . 106.9 no
H3431 . C343 H3432 . 109.5 no
C343 . C344 H3441 . 114.2 no
C343 . C344 H3442 . 106.9 no
H3441 . C344 H3442 . 109.5 no
C343 . C344 H3443 . 107.3 no
H3441 . C344 H3443 . 109.5 no
H3442 . C344 H3443 . 109.5 no
Hg45 15_544 Hg145 Cl146 6_546 104.56(5) yes
Hg45 15_544 Hg145 Cl46 2_667 165.45(6) yes
Cl146 6_546 Hg145 Cl46 2_667 76.71(9) yes
Hg45 15_544 Hg145 C104 . 59.6(4) yes
Cl146 6_546 Hg145 C104 . 96.9(4) yes
Cl46 2_667 Hg145 C104 . 105.8(4) yes
Hg45 15_544 Hg145 Cl146 . 116.16(7) yes
Cl146 6_546 Hg145 Cl146 . 87.99(11) yes
Cl46 2_667 Hg145 Cl146 . 78.26(9) yes
C104 . Hg145 Cl146 . 174.2(4) yes
Hg45 2_667 Cl146 Hg145 16_456 170.12(10) yes
Hg45 2_667 Cl146 Hg145 . 99.25(10) yes
Hg145 16_456 Cl146 Hg145 . 90.42(9) yes

loop_
_geom_bond_atom_site_label_1
_geom_bond_atom_site_label_2
_geom_bond_site_symmetry_2
_geom_bond_distance
_geom_bond_publ_flag
C1 S2 . 1.794(14) yes
C1 C24 . 1.381(19) yes
C1 C28 . 1.385(19) yes
S2 C3 . 1.810(16) yes
C3 C4 . 1.40(2) yes
C3 C25 . 1.38(2) yes
C3 Hg45 . 3.029(15) yes
C4 C5 . 1.37(2) yes
C4 Hg45 . 2.028(15) yes
C5 C6 . 1.405(18) yes
C5 H51 . 0.950 no
C6 C7 . 1.36(2) yes
C6 H61 . 0.950 no
C7 S8 . 1.803(16) yes
C7 C25 . 1.36(2) yes
S8 C9 . 1.84(2) yes
C9 C10 . 1.39(3) yes
C9 C26 . 1.43(3) yes
C10 C11 . 1.35(3) yes
C10 H101 . 0.950 no
C11 C12 . 1.29(3) yes
C11 H111 . 0.950 no
C12 C13 . 1.41(3) yes
C12 H121 . 0.950 no
C13 S14 . 1.74(2) yes
C13 C26 . 1.44(3) yes
S14 C15 . 1.767(17) yes
C15 C16 . 1.42(2) yes
C15 C27 . 1.38(2) yes
C16 C17 . 1.43(2) yes
C16 H161 . 0.950 no
C17 C18 . 1.31(2) yes
C17 H171 . 0.950 no
C18 C19 . 1.38(2) yes
C18 H181 . 0.950 no
C19 S20 . 1.771(18) yes
C19 C27 . 1.40(2) yes
S20 C21 . 1.783(16) yes
C21 C22 . 1.41(2) yes
C21 C28 . 1.38(2) yes
C22 C23 . 1.33(2) yes
C22 H221 . 0.950 no
C23 C24 . 1.39(2) yes
C23 H231 . 0.950 no
C24 H241 . 0.950 no
C25 O29 . 1.421(17) yes
C26 O33 . 1.37(2) yes
C27 O37 . 1.327(19) yes
C28 O41 . 1.355(17) yes
O29 C30 . 1.460(5) yes
O29 C230 . 1.462(5) yes
C30 C31 . 1.504(5) yes
C30 H301 . 0.950 no
C30 H302 . 0.950 no
C31 C32 . 1.540(5) yes
C31 H311 . 0.950 no
C31 H312 . 0.950 no
C32 H321 . 0.950 no
C32 H322 . 0.950 no
C32 H323 . 0.950 no
C230 C231 . 1.505(5) yes
C230 H2301 . 0.950 no
C230 H2302 . 0.950 no
C231 C232 . 1.541(5) yes
C231 H2311 . 0.950 no
C231 H2312 . 0.950 no
C232 H2321 . 0.950 no
C232 H2322 . 0.950 no
C232 H2323 . 0.950 no
O33 C34 . 1.463(5) yes
O33 C234 . 1.457(5) yes
C34 C35 . 1.506(5) yes
C34 H341 . 0.950 no
C34 H342 . 0.950 no
C35 C36 . 1.541(5) yes
C35 H351 . 0.950 no
C35 H352 . 0.950 no
C36 H361 . 0.950 no
C36 H362 . 0.950 no
C36 H363 . 0.950 no
C234 C235 . 1.502(5) yes
C234 H2341 . 0.950 no
C234 H2342 . 0.950 no
C235 C236 . 1.538(5) yes
C235 H2351 . 0.950 no
C235 H2352 . 0.950 no
C236 H2361 . 0.950 no
C236 H2362 . 0.950 no
C236 H2363 . 0.950 no
O37 C38 . 1.458(5) yes
O37 C238 . 1.460(5) yes
C38 C39 . 1.505(5) yes
C38 H381 . 0.950 no
C38 H382 . 0.950 no
C39 C40 . 1.541(5) yes
C39 H391 . 0.950 no
C39 H392 . 0.950 no
C40 H401 . 0.950 no
C40 H402 . 0.950 no
C40 H403 . 0.950 no
C238 C239 . 1.505(5) yes
C238 H2381 . 0.950 no
C238 H2382 . 0.950 no
C239 C240 . 1.540(5) yes
C239 H2391 . 0.950 no
C239 H2392 . 0.950 no
C240 H2401 . 0.950 no
C240 H2402 . 0.950 no
C240 H2403 . 0.950 no
O41 C42 . 1.461(5) yes
O41 C242 . 1.460(5) yes
C42 C43 . 1.504(5) yes
C42 H421 . 0.950 no
C42 H422 . 0.950 no
C43 C44 . 1.544(5) yes
C43 H431 . 0.950 no
C43 H432 . 0.950 no
C44 H441 . 0.950 no
C44 H442 . 0.950 no
C44 H443 . 0.950 no
C242 C243 . 1.505(5) yes
C242 H2421 . 0.950 no
C242 H2422 . 0.950 no
C243 C244 . 1.545(5) yes
C243 H2431 . 0.950 no
C243 H2432 . 0.950 no
C244 H2441 . 0.950 no
C244 H2442 . 0.950 no
C244 H2443 . 0.950 no
Hg45 Hg145 7_454 3.8371(8) yes
Hg45 Cl146 2_667 3.147(3) yes
Hg45 Cl46 . 2.339(3) yes
Cl46 Hg145 2_667 3.278(4) yes
C101 S102 . 1.783(12) yes
C101 C124 . 1.393(18) yes
C101 C128 . 1.393(17) yes
S102 C103 . 1.770(12) yes
C103 C104 . 1.402(18) yes
C103 C125 . 1.406(17) yes
C104 C105 . 1.399(18) yes
C104 Hg145 . 2.041(13) yes
C105 C106 . 1.400(18) yes
C105 H1051 . 0.950 no
C106 C107 . 1.404(19) yes
C106 H1061 . 0.950 no
C107 S108 . 1.757(12) yes
C107 C125 . 1.392(18) yes
S108 C109 . 1.773(15) yes
C109 C110 . 1.43(2) yes
C109 C126 . 1.350(18) yes
C110 C111 . 1.36(2) yes
C110 H1101 . 0.950 no
C111 C112 . 1.36(2) yes
C111 H1111 . 0.950 no
C112 C113 . 1.41(2) yes
C112 H1121 . 0.950 no
C113 S114 . 1.780(14) yes
C113 C126 . 1.372(19) yes
S114 C115 . 1.762(15) yes
C115 C116 . 1.377(19) yes
C115 C127 . 1.420(19) yes
C116 C117 . 1.35(2) yes
C116 H1161 . 0.950 no
C117 C118 . 1.42(2) yes
C117 H1171 . 0.950 no
C118 C119 . 1.39(2) yes
C118 H1181 . 0.950 no
C119 S120 . 1.776(15) yes
C119 C127 . 1.37(2) yes
S120 C121 . 1.807(13) yes
C121 C122 . 1.352(18) yes
C121 C128 . 1.370(18) yes
C122 C123 . 1.349(18) yes
C122 H1221 . 0.950 no
C123 C124 . 1.363(18) yes
C123 H1231 . 0.950 no
C124 H1241 . 0.950 no
C125 O129 . 1.365(15) yes
C126 O133 . 1.368(16) yes
C127 O137 . 1.380(15) yes
C128 O141 . 1.400(16) yes
O129 C130 . 1.455(5) yes
O129 C330 . 1.461(5) yes
C130 C131 . 1.503(5) yes
C130 H1301 . 0.950 no
C130 H1302 . 0.950 no
C131 C132 . 1.539(5) yes
C131 H1311 . 0.950 no
C131 H1312 . 0.950 no
C132 H1321 . 0.950 no
C132 H1322 . 0.950 no
C132 H1323 . 0.950 no
C330 C331 . 1.506(5) yes
C330 H3301 . 0.950 no
C330 H3302 . 0.950 no
C331 C332 . 1.540(5) yes
C331 H3311 . 0.950 no
C331 H3312 . 0.950 no
C332 H3321 . 0.950 no
C332 H3322 . 0.950 no
C332 H3323 . 0.950 no
O133 C134 . 1.460(5) yes
O133 C334 . 1.461(5) yes
C134 C135 . 1.504(5) yes
C134 H1341 . 0.950 no
C134 H1342 . 0.950 no
C135 C136 . 1.538(5) yes
C135 H1351 . 0.950 no
C135 H1352 . 0.950 no
C136 H1361 . 0.950 no
C136 H1362 . 0.950 no
C136 H1363 . 0.950 no
C334 C335 . 1.505(5) yes
C334 H3341 . 0.950 no
C334 H3342 . 0.950 no
C335 C336 . 1.541(5) yes
C335 H3351 . 0.950 no
C335 H3352 . 0.950 no
C336 H3361 . 0.950 no
C336 H3362 . 0.950 no
C336 H3363 . 0.950 no
O137 C138 . 1.459(5) yes
O137 C338 . 1.462(5) yes
C138 C139 . 1.504(5) yes
C138 H1381 . 0.950 no
C138 H1382 . 0.950 no
C139 C140 . 1.541(5) yes
C139 H1391 . 0.950 no
C139 H1392 . 0.950 no
C140 H1401 . 0.950 no
C140 H1402 . 0.950 no
C140 H1403 . 0.950 no
C338 C339 . 1.507(5) yes
C338 H3381 . 0.950 no
C338 H3382 . 0.950 no
C339 C340 . 1.540(5) yes
C339 H3391 . 0.950 no
C339 H3392 . 0.950 no
C340 H3401 . 0.950 no
C340 H3402 . 0.950 no
C340 H3403 . 0.950 no
O141 C142 . 1.460(5) yes
O141 C342 . 1.459(5) yes
C142 C143 . 1.504(5) yes
C142 H1421 . 0.950 no
C142 H1422 . 0.950 no
C143 C144 . 1.545(5) yes
C143 H1431 . 0.950 no
C143 H1432 . 0.950 no
C144 H1441 . 0.950 no
C144 H1442 . 0.950 no
C144 H1443 . 0.950 no
C342 C343 . 1.504(5) yes
C342 H3421 . 0.950 no
C342 H3422 . 0.950 no
C343 C344 . 1.544(5) yes
C343 H3431 . 0.950 no
C343 H3432 . 0.950 no
C344 H3441 . 0.950 no
C344 H3442 . 0.950 no
C344 H3443 . 0.950 no
Hg145 Cl146 6_546 3.219(3) yes
Hg145 Cl146 . 2.346(3) yes

loop_
_geom_hbond_atom_site_label_D
_geom_hbond_atom_site_label_H
_geom_hbond_atom_site_label_A
_geom_hbond_site_symmetry_A
_geom_hbond_angle_DHA
_geom_hbond_distance_DH
_geom_hbond_distance_HA
_geom_hbond_distance_DA
_geom_hbond_publ_flag
C234 H2342 C42 . 156.6(6) 0.950 2.324 3.22(3) yes
C234 H2342 C242 . 147.5(12) 0.950 2.338 3.18(3) yes
C239 H382 C27 . 138(3) 0.884 2.533 3.24(3) yes
C239 H2392 C144 2_667 137.2(14) 0.950 2.340 3.10(3) yes
C42 H421 C234 . 125.6(8) 0.950 2.572 3.22(3) yes
C243 H422 C28 . 125(3) 0.870 2.450 3.03(3) yes
C42 H2421 C234 . 154(4) 0.986 2.302 3.22(3) yes
C242 H2421 C234 . 153.5(14) 0.950 2.302 3.18(3) yes
C134 H1342 C236 2_668 143.7(13) 0.950 2.299 3.12(3) yes
C136 H1363 C339 . 171.4(7) 0.950 2.420 3.36(3) yes
C334 H3342 C236 2_668 152.5(11) 0.950 2.540 3.41(3) yes
C139 H1391 C144 7_454 157.5(8) 0.950 2.456 3.35(3) yes
C339 H3391 C344 7_454 138.2(9) 0.950 2.530 3.30(3) yes
C339 H3392 O133 . 154.7(5) 0.950 2.596 3.48(3) yes
C144 H1441 C139 15_544 173.2(8) 0.950 2.409 3.35(3) yes
C144 H3432 C343 . 140(2) 0.831 0.950 1.67(3) yes
C344 H3441 C339 15_544 162.0(9) 0.950 2.382 3.30(3) yes
C344 H3441 C340 15_544 147.2(11) 0.950 2.505 3.34(3) yes
